data_4037789
loop_
_publ_author_name
'Caballero, Esmeralda'
'Guzman, David'
'Torres, Tom\'as'
'Rodriguez-Morgade, M Salome'

_publ_section_title
;
 Expanding the Subporphyrazine chromophore by conjugation of phenylene and
 vinylene substituents: Rainbow SubPzs.
;
_journal_name_full 'The Journal of organic chemistry'
_journal_paper_doi 10.1021/acs.joc.9b02658
_journal_year 2019
_chemical_formula_sum 'C64 H55 B N6 O7'
_chemical_formula_weight 1030.95
_chemical_name_common EC3-metoxiSubPz
_space_group_crystal_system monoclinic
_space_group_IT_number 14
_space_group_name_Hall '-P 2ybc'
_space_group_name_H-M_alt 'P 1 21/c 1'
_atom_sites_solution_hydrogens geom
_cell_angle_alpha 90
_cell_angle_beta 102.7380(10)
_cell_angle_gamma 90
_cell_formula_units_Z 4
_cell_length_a 11.4506(2)
_cell_length_b 21.5684(5)
_cell_length_c 22.2284(5)
_cell_measurement_reflns_used 9956
_cell_measurement_temperature 296.(2)
_cell_measurement_theta_max 22.0763
_cell_measurement_theta_min 2.6641
_cell_volume 5354.7(2)
_computing_cell_refinement 'Bruker SAINT'
_computing_data_collection 'Bruker APEX2'
_computing_data_reduction 'Bruker SAINT'
_computing_molecular_graphics 'Bruker SHELXTL'
_computing_publication_material 'Bruker SHELXTL'
_computing_structure_refinement 'SHELXL-2014 (Sheldrick 2014)'
_computing_structure_solution 'SHELXS-97 (Sheldrick 2008)'
_diffrn_ambient_temperature 296.(2)
_diffrn_detector_area_resol_mean 8.3333
_diffrn_measured_fraction_theta_full 1.000
_diffrn_measured_fraction_theta_max 1.000
_diffrn_measurement_device_type 'Bruker Kappa Apex II'
_diffrn_measurement_method '\f and \w scans'
_diffrn_radiation_type 'Mo K\a'
_diffrn_radiation_wavelength 0.71073
_diffrn_reflns_av_R_equivalents 0.0651
_diffrn_reflns_av_unetI/netI 0.0382
_diffrn_reflns_limit_h_max 13
_diffrn_reflns_limit_h_min -13
_diffrn_reflns_limit_k_max 25
_diffrn_reflns_limit_k_min -25
_diffrn_reflns_limit_l_max 26
_diffrn_reflns_limit_l_min -26
_diffrn_reflns_number 94600
_diffrn_reflns_theta_full 25.35
_diffrn_reflns_theta_max 25.35
_diffrn_reflns_theta_min 1.33
_exptl_absorpt_coefficient_mu 0.084
_exptl_absorpt_correction_T_max 0.99
_exptl_absorpt_correction_T_min 0.92
_exptl_absorpt_correction_type multi-scan
_exptl_absorpt_process_details sadabs
_exptl_crystal_colour 'clear intense purple'
_exptl_crystal_density_diffrn 1.279
_exptl_crystal_density_method 'not measured'
_exptl_crystal_description block
_exptl_crystal_F_000 2168
_exptl_crystal_size_max 0.180
_exptl_crystal_size_mid 0.130
_exptl_crystal_size_min 0.130
_refine_diff_density_max 0.985
_refine_diff_density_min -0.405
_refine_ls_extinction_method none
_refine_ls_goodness_of_fit_ref 1.063
_refine_ls_hydrogen_treatment constr
_refine_ls_matrix_type full
_refine_ls_number_parameters 712
_refine_ls_number_reflns 9802
_refine_ls_number_restraints 0
_refine_ls_restrained_S_all 1.063
_refine_ls_R_factor_all 0.1179
_refine_ls_R_factor_gt 0.0680
_refine_ls_shift/su_max 0.000
_refine_ls_shift/su_mean 0.000
_refine_ls_structure_factor_coef Fsqd
_refine_ls_weighting_details 'w=1/[\s^2^(Fo^2^)+(0.1410P)^2^+2.4993P] where P=(Fo^2^+2Fc^2^)/3'
_refine_ls_weighting_scheme calc
_refine_ls_wR_factor_gt 0.1989
_refine_ls_wR_factor_ref 0.2489
_reflns_number_gt 6207
_reflns_number_total 9802
_reflns_threshold_expression 'I > 2\s(I)'
_cod_data_source_file jo9b02658_si_002.cif
_cod_data_source_block 9_01801
_cod_database_code 4037789

loop_
_space_group_symop_operation_xyz
'x, y, z'
'-x, y+1/2, -z+1/2'
'-x, -y, -z'
'x, -y-1/2, z-1/2'

loop_
_atom_site_type_symbol
_atom_site_label
_atom_site_fract_x
_atom_site_fract_y
_atom_site_fract_z
_atom_site_U_iso_or_equiv
_atom_site_adp_type
_atom_site_calc_flag
_atom_site_refinement_flags_adp
_atom_site_refinement_flags_posn
_atom_site_occupancy
B B1 0.5256(3) 0.48645(16) 0.81432(16) 0.0379(8) Uani d . . 1
C C1 0.4318(2) 0.53545(15) 0.71156(14) 0.0402(7) Uani d . . 1
C C2 0.3722(3) 0.59303(15) 0.69040(15) 0.0466(8) Uani d . . 1
C C3 0.3649(3) 0.62733(15) 0.74217(15) 0.0454(8) Uani d . . 1
C C4 0.4176(2) 0.58919(14) 0.79547(14) 0.0397(7) Uani d . . 1
C C5 0.4105(2) 0.53748(14) 0.88470(14) 0.0386(7) Uani d . . 1
C C6 0.3471(2) 0.51728(14) 0.93121(13) 0.0401(7) Uani d . . 1
C C7 0.3494(2) 0.45305(15) 0.93185(13) 0.0402(7) Uani d . . 1
C C8 0.4159(2) 0.43348(14) 0.88618(14) 0.0381(7) Uani d . . 1
C C9 0.4392(2) 0.37864(14) 0.80194(14) 0.0395(7) Uani d . . 1
C C10 0.3971(3) 0.33541(14) 0.75129(15) 0.0425(7) Uani d . . 1
C C11 0.4031(3) 0.36615(15) 0.69754(14) 0.0435(7) Uani d . . 1
C C12 0.4451(2) 0.42901(15) 0.71481(14) 0.0408(7) Uani d . . 1
C C13 0.3181(4) 0.60367(17) 0.62444(17) 0.0611(10) Uani d . . 1
C C14 0.3838(5) 0.58832(19) 0.58093(18) 0.0749(12) Uani d . . 1
H H14 0.4606 0.5723 0.5943 0.09 Uiso calc U R 1
C C15 0.3382(7) 0.5961(2) 0.5183(2) 0.0988(17) Uani d . . 1
C C16 0.2234(7) 0.6191(3) 0.5009(3) 0.1081(19) Uani d . . 1
H H16 0.1906 0.6242 0.4591 0.13 Uiso calc U R 1
C C17 0.1542(6) 0.6350(3) 0.5423(3) 0.122(2) Uani d . . 1
H H17 0.0772 0.6505 0.5284 0.147 Uiso calc U R 1
C C18 0.2028(4) 0.6274(2) 0.6061(2) 0.0894(15) Uani d . . 1
H H18 0.1588 0.6381 0.6351 0.107 Uiso calc U R 1
C C19 0.3745(7) 0.5868(4) 0.4184(3) 0.161(3) Uani d . . 1
H H19A 0.2963 0.569 0.405 0.241 Uiso calc U R 1
H H19B 0.429 0.5671 0.3972 0.241 Uiso calc U R 1
H H19C 0.371 0.6303 0.4095 0.241 Uiso calc U R 1
C C20 0.3153(3) 0.69035(16) 0.74545(16) 0.0494(8) Uani d . . 1
C C21 0.2656(3) 0.70791(17) 0.79519(17) 0.0570(9) Uani d . . 1
H H21 0.2604 0.6793 0.8258 0.068 Uiso calc U R 1
C C22 0.2245(4) 0.76782(18) 0.79862(19) 0.0680(11) Uani d . . 1
C C23 0.2333(4) 0.81091(19) 0.7536(2) 0.0775(12) Uani d . . 1
H H23 0.2071 0.8514 0.7567 0.093 Uiso calc U R 1
C C24 0.2803(4) 0.79395(19) 0.7051(2) 0.0763(12) Uani d . . 1
H H24 0.2854 0.8229 0.6748 0.092 Uiso calc U R 1
C C25 0.3209(3) 0.73389(17) 0.7003(2) 0.0637(10) Uani d . . 1
H H25 0.3521 0.7228 0.6665 0.076 Uiso calc U R 1
C C26 0.1571(6) 0.7484(3) 0.8904(2) 0.1069(18) Uani d . . 1
H H26A 0.1069 0.7151 0.8711 0.16 Uiso calc U R 1
H H26B 0.1186 0.7696 0.9187 0.16 Uiso calc U R 1
H H26C 0.2323 0.7319 0.9124 0.16 Uiso calc U R 1
C C27 0.2784(3) 0.55926(15) 0.96238(14) 0.0433(7) Uani d . . 1
C C28 0.3293(3) 0.61370(16) 0.98859(15) 0.0516(8) Uani d . . 1
H H28 0.4076 0.6236 0.987 0.062 Uiso calc U R 1
C C29 0.2635(4) 0.65376(18) 1.01742(17) 0.0656(11) Uani d . . 1
C C30 0.1458(4) 0.6390(2) 1.01913(19) 0.0708(11) Uani d . . 1
H H30 0.1016 0.6655 1.0385 0.085 Uiso calc U R 1
C C31 0.0959(4) 0.5858(2) 0.99245(19) 0.0669(11) Uani d . . 1
H H31 0.0169 0.5766 0.9933 0.08 Uiso calc U R 1
C C32 0.1596(3) 0.54530(17) 0.96428(16) 0.0525(8) Uani d . . 1
H H32 0.1242 0.5089 0.9466 0.063 Uiso calc U R 1
C C33 0.4105(5) 0.7316(2) 1.0341(2) 0.0934(15) Uani d . . 1
H H33A 0.4754 0.7039 1.0502 0.14 Uiso calc U R 1
H H33B 0.4264 0.7713 1.0537 0.14 Uiso calc U R 1
H H33C 0.4029 0.7362 0.9904 0.14 Uiso calc U R 1
C C34 0.2895(3) 0.41033(15) 0.96712(14) 0.0411(7) Uani d . . 1
C C35 0.2208(3) 0.36113(16) 0.93767(16) 0.0476(8) Uani d . . 1
H H35 0.2157 0.3538 0.8959 0.057 Uiso calc U R 1
C C36 0.1605(3) 0.32343(16) 0.97049(17) 0.0530(9) Uani d . . 1
C C37 0.1715(3) 0.33290(18) 1.03345(19) 0.0621(10) Uani d . . 1
H H37 0.1326 0.3065 1.0558 0.075 Uiso calc U R 1
C C38 0.2392(3) 0.38087(19) 1.06254(17) 0.0592(9) Uani d . . 1
H H38 0.2459 0.3871 1.1046 0.071 Uiso calc U R 1
C C39 0.2976(3) 0.42013(17) 1.02980(15) 0.0496(8) Uani d . . 1
H H39 0.3424 0.4531 1.0497 0.06 Uiso calc U R 1
C C40 0.0664(5) 0.2665(3) 0.8808(3) 0.1030(17) Uani d . . 1
H H40A 0.0304 0.3032 0.8603 0.155 Uiso calc U R 1
H H40B 0.0134 0.2319 0.8693 0.155 Uiso calc U R 1
H H40C 0.1408 0.2584 0.8691 0.155 Uiso calc U R 1
C C41 0.3421(3) 0.27494(15) 0.75925(15) 0.0464(8) Uani d . . 1
C C42 0.2468(3) 0.25213(16) 0.71542(16) 0.0493(8) Uani d . . 1
H H42 0.2179 0.2747 0.6796 0.059 Uiso calc U R 1
C C43 0.1940(3) 0.19612(16) 0.72416(17) 0.0558(9) Uani d . . 1
C C44 0.2357(4) 0.16209(17) 0.7774(2) 0.0688(11) Uani d . . 1
H H44 0.2009 0.1242 0.7832 0.083 Uiso calc U R 1
C C45 0.3291(4) 0.18492(19) 0.8216(2) 0.0726(11) Uani d . . 1
H H45 0.3568 0.1625 0.8577 0.087 Uiso calc U R 1
C C46 0.3821(3) 0.24067(17) 0.81316(18) 0.0613(10) Uani d . . 1
H H46 0.4451 0.2556 0.8436 0.074 Uiso calc U R 1
C C47 0.0383(5) 0.1233(2) 0.6861(3) 0.0968(16) Uani d . . 1
H H47A 0.0922 0.0887 0.6908 0.145 Uiso calc U R 1
H H47B -0.0259 0.1168 0.6508 0.145 Uiso calc U R 1
H H47C 0.0061 0.1272 0.7223 0.145 Uiso calc U R 1
C C48 0.3774(3) 0.34254(18) 0.63384(16) 0.0562(9) Uani d . . 1
C C49 0.3133(4) 0.3780(2) 0.58608(18) 0.0795(13) Uani d . . 1
H H49 0.2826 0.4165 0.5935 0.095 Uiso calc U R 1
C C50 0.2958(6) 0.3543(3) 0.5259(2) 0.113(2) Uani d . . 1
C C51 0.3417(7) 0.2968(3) 0.5158(3) 0.117(2) Uani d . . 1
H H51 0.3314 0.2817 0.4758 0.14 Uiso calc U R 1
C C52 0.4007(6) 0.2630(3) 0.5632(3) 0.1014(18) Uani d . . 1
H H52 0.428 0.2237 0.5559 0.122 Uiso calc U R 1
C C53 0.4215(4) 0.2850(2) 0.6222(2) 0.0711(11) Uani d . . 1
H H53 0.4651 0.2614 0.6544 0.085 Uiso calc U R 1
C C54 0.1897(13) 0.4433(5) 0.4845(4) 0.270(8) Uani d . . 1
H H54A 0.138 0.4404 0.513 0.405 Uiso calc U R 1
H H54B 0.1452 0.4589 0.4458 0.405 Uiso calc U R 1
H H54C 0.2546 0.471 0.5007 0.405 Uiso calc U R 1
C C55 0.7424(2) 0.48144(13) 0.80947(14) 0.0363(7) Uani d . . 1
C C56 0.7325(2) 0.49113(15) 0.74735(14) 0.0441(8) Uani d . . 1
H H56 0.6591 0.5025 0.7226 0.053 Uiso calc U R 1
C C57 0.8310(3) 0.48407(15) 0.72139(15) 0.0431(7) Uani d . . 1
H H57 0.8217 0.4911 0.6793 0.052 Uiso calc U R 1
C C58 0.9421(2) 0.46707(15) 0.75511(15) 0.0422(7) Uani d . . 1
C C59 0.9495(3) 0.45595(17) 0.81761(15) 0.0520(9) Uani d . . 1
H H59 1.0223 0.4433 0.8421 0.062 Uiso calc U R 1
C C60 0.8527(3) 0.46313(17) 0.84447(15) 0.0494(8) Uani d . . 1
H H60 0.8614 0.4556 0.8864 0.059 Uiso calc U R 1
C C61 1.0503(3) 0.45883(19) 0.72658(17) 0.0568(9) Uani d . . 1
C C62 1.0334(6) 0.4870(5) 0.6653(3) 0.205(5) Uani d . . 1
H H62A 1.044 0.5311 0.6694 0.307 Uiso calc U R 1
H H62B 0.954 0.4782 0.642 0.307 Uiso calc U R 1
H H62C 1.091 0.4703 0.6442 0.307 Uiso calc U R 1
C C63 1.0754(7) 0.3904(3) 0.7227(5) 0.196(5) Uani d . . 1
H H63A 1.0109 0.3711 0.6938 0.294 Uiso calc U R 1
H H63B 1.0825 0.3718 0.7626 0.294 Uiso calc U R 1
H H63C 1.1488 0.3847 0.7092 0.294 Uiso calc U R 1
C C64 1.1603(4) 0.4875(4) 0.7665(3) 0.131(3) Uani d . . 1
H H64A 1.2302 0.4728 0.7536 0.197 Uiso calc U R 1
H H64B 1.1653 0.4762 0.8087 0.197 Uiso calc U R 1
H H64C 1.1558 0.5318 0.7625 0.197 Uiso calc U R 1
N N1 0.4687(2) 0.53927(12) 0.77382(11) 0.0385(6) Uani d . . 1
N N2 0.3970(2) 0.59096(12) 0.85257(12) 0.0421(6) Uani d . . 1
N N3 0.4602(2) 0.48591(11) 0.86528(11) 0.0373(6) Uani d . . 1
N N4 0.4138(2) 0.37825(12) 0.85794(11) 0.0399(6) Uani d . . 1
N N5 0.48043(19) 0.42978(12) 0.77734(11) 0.0381(6) Uani d . . 1
N N6 0.4281(2) 0.48105(12) 0.68051(11) 0.0423(6) Uani d . . 1
O O1 0.4135(4) 0.5780(2) 0.48073(17) 0.1292(15) Uani d . . 1
O O2 0.1767(4) 0.78958(16) 0.84573(16) 0.1067(12) Uani d . . 1
O O3 0.3050(4) 0.70777(15) 1.04542(15) 0.0957(10) Uani d . . 1
O O4 0.0880(3) 0.27521(13) 0.94535(15) 0.0751(8) Uani d . . 1
O O5 0.1011(3) 0.17855(13) 0.67783(13) 0.0774(8) Uani d . . 1
O O6 0.2350(7) 0.3850(3) 0.4760(2) 0.198(3) Uani d . . 1
O O7 0.65226(16) 0.48933(10) 0.84024(9) 0.0442(5) Uani d . . 1

loop_
_atom_site_aniso_label
_atom_site_aniso_U_11
_atom_site_aniso_U_22
_atom_site_aniso_U_33
_atom_site_aniso_U_12
_atom_site_aniso_U_13
_atom_site_aniso_U_23
B1 0.0336(16) 0.041(2) 0.0404(19) 0.0011(14) 0.0113(14) -0.0032(15)
C1 0.0354(15) 0.0444(18) 0.0430(17) -0.0025(12) 0.0137(12) -0.0003(14)
C2 0.0466(17) 0.0441(19) 0.050(2) -0.0032(14) 0.0137(14) 0.0044(15)
C3 0.0434(16) 0.0439(19) 0.0512(19) -0.0025(13) 0.0156(14) 0.0025(15)
C4 0.0372(15) 0.0375(17) 0.0461(19) -0.0044(12) 0.0131(13) -0.0064(14)
C5 0.0327(14) 0.0419(18) 0.0428(17) -0.0018(12) 0.0115(12) -0.0067(14)
C6 0.0358(15) 0.0469(19) 0.0378(16) 0.0007(13) 0.0083(12) -0.0003(14)
C7 0.0361(15) 0.0481(19) 0.0362(16) 0.0032(13) 0.0078(12) 0.0004(14)
C8 0.0314(13) 0.0429(18) 0.0404(16) 0.0038(12) 0.0087(12) 0.0034(14)
C9 0.0315(14) 0.0381(17) 0.0495(19) 0.0045(12) 0.0100(12) -0.0003(14)
C10 0.0385(15) 0.0415(18) 0.0494(19) 0.0048(13) 0.0133(13) -0.0041(15)
C11 0.0383(15) 0.0457(19) 0.0481(19) -0.0005(13) 0.0128(13) -0.0078(15)
C12 0.0312(14) 0.0496(19) 0.0430(18) 0.0004(13) 0.0111(12) -0.0023(15)
C13 0.080(3) 0.050(2) 0.050(2) -0.0024(18) 0.0060(18) 0.0045(17)
C14 0.119(4) 0.055(2) 0.051(2) -0.002(2) 0.019(2) 0.0061(19)
C15 0.164(6) 0.071(3) 0.064(3) -0.008(3) 0.031(3) 0.001(2)
C16 0.147(6) 0.094(4) 0.067(3) -0.002(4) -0.011(4) -0.007(3)
C17 0.132(5) 0.113(5) 0.100(4) 0.031(4) -0.019(4) 0.016(4)
C18 0.091(3) 0.083(3) 0.079(3) 0.011(3) -0.013(3) 0.004(3)
C19 0.169(7) 0.232(10) 0.090(5) -0.055(6) 0.047(4) -0.018(5)
C20 0.0448(17) 0.0428(19) 0.062(2) -0.0007(14) 0.0142(15) 0.0018(16)
C21 0.061(2) 0.047(2) 0.063(2) 0.0090(16) 0.0142(17) 0.0023(17)
C22 0.080(3) 0.053(2) 0.072(3) 0.017(2) 0.020(2) -0.006(2)
C23 0.087(3) 0.044(2) 0.101(3) 0.016(2) 0.020(3) 0.008(2)
C24 0.079(3) 0.047(2) 0.107(4) 0.008(2) 0.031(3) 0.026(2)
C25 0.063(2) 0.049(2) 0.086(3) 0.0000(17) 0.033(2) 0.010(2)
C26 0.144(5) 0.100(4) 0.080(3) 0.021(4) 0.033(3) -0.013(3)
C27 0.0466(16) 0.0484(19) 0.0372(16) 0.0078(14) 0.0140(13) 0.0038(14)
C28 0.060(2) 0.053(2) 0.0471(19) 0.0055(16) 0.0214(15) 0.0003(16)
C29 0.103(3) 0.048(2) 0.050(2) 0.012(2) 0.028(2) -0.0030(18)
C30 0.088(3) 0.065(3) 0.072(3) 0.027(2) 0.046(2) 0.010(2)
C31 0.062(2) 0.072(3) 0.076(3) 0.024(2) 0.035(2) 0.018(2)
C32 0.0486(18) 0.057(2) 0.056(2) 0.0091(15) 0.0191(15) 0.0064(17)
C33 0.119(4) 0.070(3) 0.083(3) 0.001(3) 0.004(3) -0.016(3)
C34 0.0378(15) 0.0478(19) 0.0397(17) 0.0063(13) 0.0130(12) 0.0033(14)
C35 0.0460(17) 0.0488(19) 0.0502(19) 0.0037(15) 0.0156(14) -0.0009(16)
C36 0.0483(18) 0.046(2) 0.069(2) 0.0016(15) 0.0210(17) 0.0008(17)
C37 0.061(2) 0.060(2) 0.074(3) 0.0074(18) 0.0348(19) 0.016(2)
C38 0.063(2) 0.072(3) 0.047(2) 0.0077(19) 0.0205(17) 0.0089(19)
C39 0.0474(17) 0.060(2) 0.0418(19) 0.0029(15) 0.0098(14) 0.0037(16)
C40 0.104(4) 0.098(4) 0.112(4) -0.051(3) 0.034(3) -0.034(3)
C41 0.0469(17) 0.0397(18) 0.055(2) 0.0048(14) 0.0159(15) -0.0065(15)
C42 0.0528(18) 0.045(2) 0.053(2) -0.0002(15) 0.0167(15) -0.0013(16)
C43 0.062(2) 0.044(2) 0.064(2) -0.0051(16) 0.0178(18) -0.0070(17)
C44 0.089(3) 0.038(2) 0.081(3) -0.0028(19) 0.022(2) 0.004(2)
C45 0.089(3) 0.051(2) 0.074(3) 0.006(2) 0.009(2) 0.012(2)
C46 0.065(2) 0.050(2) 0.065(2) 0.0061(17) 0.0046(18) 0.0001(18)
C47 0.093(3) 0.059(3) 0.134(4) -0.026(2) 0.016(3) -0.008(3)
C48 0.062(2) 0.059(2) 0.051(2) -0.0169(17) 0.0195(17) -0.0082(18)
C49 0.099(3) 0.079(3) 0.053(2) -0.031(2) 0.001(2) -0.002(2)
C50 0.165(5) 0.109(5) 0.052(3) -0.076(4) -0.008(3) 0.011(3)
C51 0.188(6) 0.104(5) 0.068(4) -0.084(5) 0.050(4) -0.038(3)
C52 0.142(5) 0.090(4) 0.089(4) -0.049(3) 0.062(4) -0.037(3)
C53 0.081(3) 0.070(3) 0.071(3) -0.019(2) 0.036(2) -0.026(2)
C54 0.434(19) 0.158(9) 0.124(7) -0.050(11) -0.140(9) 0.062(7)
C55 0.0299(13) 0.0378(17) 0.0427(17) -0.0028(12) 0.0118(12) -0.0053(13)
C56 0.0277(14) 0.059(2) 0.0439(18) 0.0045(13) 0.0050(12) 0.0011(15)
C57 0.0358(15) 0.053(2) 0.0408(17) -0.0002(13) 0.0091(12) -0.0011(14)
C58 0.0343(15) 0.0443(18) 0.0493(19) -0.0021(12) 0.0120(13) -0.0035(14)
C59 0.0339(15) 0.068(2) 0.052(2) 0.0090(15) 0.0047(14) 0.0045(17)
C60 0.0424(17) 0.065(2) 0.0404(18) 0.0038(15) 0.0086(13) 0.0031(16)
C61 0.0368(16) 0.076(3) 0.060(2) 0.0068(16) 0.0164(15) -0.0033(19)
C62 0.084(4) 0.436(16) 0.117(5) 0.094(6) 0.072(4) 0.116(7)
C63 0.154(6) 0.103(5) 0.397(14) -0.016(4) 0.202(8) -0.080(7)
C64 0.048(3) 0.234(8) 0.122(5) -0.033(3) 0.040(3) -0.037(5)
N1 0.0357(12) 0.0412(15) 0.0405(14) -0.0016(10) 0.0127(10) -0.0024(11)
N2 0.0420(13) 0.0418(16) 0.0447(15) -0.0011(11) 0.0139(11) -0.0033(12)
N3 0.0329(12) 0.0406(15) 0.0402(14) 0.0024(10) 0.0117(10) -0.0022(11)
N4 0.0374(12) 0.0416(15) 0.0412(15) 0.0062(10) 0.0099(10) 0.0008(12)
N5 0.0326(12) 0.0422(15) 0.0411(15) 0.0030(10) 0.0117(10) -0.0029(11)
N6 0.0391(13) 0.0477(17) 0.0421(14) -0.0032(11) 0.0130(11) -0.0033(13)
O1 0.185(4) 0.149(4) 0.064(2) -0.015(3) 0.050(3) -0.002(2)
O2 0.161(3) 0.078(2) 0.089(2) 0.048(2) 0.045(2) 0.002(2)
O3 0.143(3) 0.062(2) 0.095(2) -0.007(2) 0.054(2) -0.0213(18)
O4 0.0747(18) 0.0607(17) 0.097(2) -0.0167(14) 0.0337(16) -0.0093(15)
O5 0.0823(19) 0.0635(18) 0.0830(19) -0.0253(14) 0.0107(15) -0.0032(14)
O6 0.329(8) 0.144(5) 0.073(3) -0.096(5) -0.061(4) 0.025(3)
O7 0.0311(10) 0.0607(14) 0.0429(12) -0.0015(9) 0.0122(9) -0.0078(10)

loop_
_atom_type_symbol
_atom_type_description
_atom_type_scat_dispersion_real
_atom_type_scat_dispersion_imag
_atom_type_scat_source
C C 0.0033 0.0016 'International Tables Vol C Tables 4.2.6.8 and 6.1.1.4'
H H 0.0000 0.0000 'International Tables Vol C Tables 4.2.6.8 and 6.1.1.4'
B B 0.0013 0.0007 'International Tables Vol C Tables 4.2.6.8 and 6.1.1.4'
N N 0.0061 0.0033 'International Tables Vol C Tables 4.2.6.8 and 6.1.1.4'
O O 0.0106 0.0060 'International Tables Vol C Tables 4.2.6.8 and 6.1.1.4'

loop_
_geom_angle_atom_site_label_1
_geom_angle_atom_site_label_2
_geom_angle_atom_site_label_3
_geom_angle
O7 B1 N3 109.1(2)
O7 B1 N5 116.7(3)
N3 B1 N5 103.9(2)
O7 B1 N1 118.1(3)
N3 B1 N1 103.7(2)
N5 B1 N1 103.7(2)
N6 C1 N1 122.6(3)
N6 C1 C2 128.1(3)
N1 C1 C2 107.4(3)
C3 C2 C1 107.4(3)
C3 C2 C13 130.6(3)
C1 C2 C13 121.4(3)
C2 C3 C4 106.4(3)
C2 C3 C20 128.7(3)
C4 C3 C20 124.9(3)
N2 C4 N1 122.4(3)
N2 C4 C3 128.7(3)
N1 C4 C3 107.0(3)
N2 C5 N3 122.5(3)
N2 C5 C6 128.1(3)
N3 C5 C6 106.8(3)
C7 C6 C5 107.2(3)
C7 C6 C27 128.5(3)
C5 C6 C27 123.6(3)
C6 C7 C8 107.1(3)
C6 C7 C34 128.4(3)
C8 C7 C34 124.4(3)
N4 C8 N3 123.1(3)
N4 C8 C7 128.5(3)
N3 C8 C7 106.8(3)
N4 C9 N5 123.0(3)
N4 C9 C10 127.6(3)
N5 C9 C10 107.0(3)
C11 C10 C9 106.8(3)
C11 C10 C41 129.2(3)
C9 C10 C41 123.3(3)
C10 C11 C12 107.1(3)
C10 C11 C48 128.9(3)
C12 C11 C48 123.9(3)
N6 C12 N5 122.8(3)
N6 C12 C11 128.8(3)
N5 C12 C11 106.6(3)
C14 C13 C18 120.5(4)
C14 C13 C2 118.7(4)
C18 C13 C2 120.8(4)
C15 C14 C13 121.9(5)
C15 C14 H14 119.0
C13 C14 H14 119.0
C16 C15 O1 128.0(5)
C16 C15 C14 116.7(5)
O1 C15 C14 115.2(6)
C15 C16 C17 123.7(5)
C15 C16 H16 118.2
C17 C16 H16 118.2
C16 C17 C18 118.8(6)
C16 C17 H17 120.6
C18 C17 H17 120.6
C13 C18 C17 118.3(5)
C13 C18 H18 120.8
C17 C18 H18 120.8
O1 C19 H19A 109.5
O1 C19 H19B 109.5
H19A C19 H19B 109.5
O1 C19 H19C 109.5
H19A C19 H19C 109.5
H19B C19 H19C 109.5
C25 C20 C21 118.7(3)
C25 C20 C3 120.4(3)
C21 C20 C3 120.9(3)
C22 C21 C20 119.9(4)
C22 C21 H21 120.1
C20 C21 H21 120.1
O2 C22 C21 124.2(4)
O2 C22 C23 115.4(4)
C21 C22 C23 120.4(4)
C24 C23 C22 119.9(4)
C24 C23 H23 120.1
C22 C23 H23 120.1
C23 C24 C25 120.7(4)
C23 C24 H24 119.6
C25 C24 H24 119.6
C24 C25 C20 120.4(4)
C24 C25 H25 119.8
C20 C25 H25 119.8
O2 C26 H26A 109.5
O2 C26 H26B 109.5
H26A C26 H26B 109.5
O2 C26 H26C 109.5
H26A C26 H26C 109.5
H26B C26 H26C 109.5
C28 C27 C32 119.4(3)
C28 C27 C6 120.2(3)
C32 C27 C6 120.3(3)
C27 C28 C29 120.1(3)
C27 C28 H28 120.0
C29 C28 H28 120.0
O3 C29 C30 115.3(4)
O3 C29 C28 125.0(4)
C30 C29 C28 119.7(4)
C31 C30 C29 119.9(4)
C31 C30 H30 120.1
C29 C30 H30 120.1
C30 C31 C32 121.4(4)
C30 C31 H31 119.3
C32 C31 H31 119.3
C31 C32 C27 119.5(4)
C31 C32 H32 120.3
C27 C32 H32 120.3
O3 C33 H33A 109.5
O3 C33 H33B 109.5
H33A C33 H33B 109.5
O3 C33 H33C 109.5
H33A C33 H33C 109.5
H33B C33 H33C 109.5
C39 C34 C35 119.4(3)
C39 C34 C7 120.1(3)
C35 C34 C7 120.4(3)
C36 C35 C34 119.9(3)
C36 C35 H35 120.1
C34 C35 H35 120.1
C35 C36 O4 124.2(3)
C35 C36 C37 120.1(3)
O4 C36 C37 115.7(3)
C38 C37 C36 120.2(3)
C38 C37 H37 119.9
C36 C37 H37 119.9
C37 C38 C39 120.3(3)
C37 C38 H38 119.8
C39 C38 H38 119.8
C38 C39 C34 120.1(3)
C38 C39 H39 120.0
C34 C39 H39 120.0
O4 C40 H40A 109.5
O4 C40 H40B 109.5
H40A C40 H40B 109.5
O4 C40 H40C 109.5
H40A C40 H40C 109.5
H40B C40 H40C 109.5
C42 C41 C46 118.4(3)
C42 C41 C10 121.4(3)
C46 C41 C10 120.2(3)
C41 C42 C43 120.9(3)
C41 C42 H42 119.6
C43 C42 H42 119.6
O5 C43 C44 124.3(3)
O5 C43 C42 115.4(3)
C44 C43 C42 120.3(3)
C45 C44 C43 119.2(4)
C45 C44 H44 120.4
C43 C44 H44 120.4
C44 C45 C46 120.8(4)
C44 C45 H45 119.6
C46 C45 H45 119.6
C45 C46 C41 120.5(4)
C45 C46 H46 119.8
C41 C46 H46 119.8
O5 C47 H47A 109.5
O5 C47 H47B 109.5
H47A C47 H47B 109.5
O5 C47 H47C 109.5
H47A C47 H47C 109.5
H47B C47 H47C 109.5
C49 C48 C53 120.4(4)
C49 C48 C11 120.4(4)
C53 C48 C11 119.1(4)
C48 C49 C50 117.9(5)
C48 C49 H49 121.0
C50 C49 H49 121.0
O6 C50 C51 116.9(6)
O6 C50 C49 122.9(7)
C51 C50 C49 120.2(5)
C52 C51 C50 120.3(5)
C52 C51 H51 119.9
C50 C51 H51 119.9
C51 C52 C53 121.2(6)
C51 C52 H52 119.4
C53 C52 H52 119.4
C52 C53 C48 119.9(5)
C52 C53 H53 120.1
C48 C53 H53 120.1
O6 C54 H54A 109.5
O6 C54 H54B 109.5
H54A C54 H54B 109.5
O6 C54 H54C 109.5
H54A C54 H54C 109.5
H54B C54 H54C 109.5
O7 C55 C56 125.3(3)
O7 C55 C60 116.7(3)
C56 C55 C60 118.0(3)
C55 C56 C57 120.5(3)
C55 C56 H56 119.8
C57 C56 H56 119.8
C58 C57 C56 122.9(3)
C58 C57 H57 118.6
C56 C57 H57 118.6
C57 C58 C59 115.7(3)
C57 C58 C61 123.0(3)
C59 C58 C61 121.3(3)
C60 C59 C58 122.3(3)
C60 C59 H59 118.9
C58 C59 H59 118.9
C59 C60 C55 120.6(3)
C59 C60 H60 119.7
C55 C60 H60 119.7
C62 C61 C64 107.4(5)
C62 C61 C63 109.9(6)
C64 C61 C63 106.8(5)
C62 C61 C58 112.7(3)
C64 C61 C58 111.1(3)
C63 C61 C58 108.7(3)
C61 C62 H62A 109.5
C61 C62 H62B 109.5
H62A C62 H62B 109.5
C61 C62 H62C 109.5
H62A C62 H62C 109.5
H62B C62 H62C 109.5
C61 C63 H63A 109.5
C61 C63 H63B 109.5
H63A C63 H63B 109.5
C61 C63 H63C 109.5
H63A C63 H63C 109.5
H63B C63 H63C 109.5
C61 C64 H64A 109.5
C61 C64 H64B 109.5
H64A C64 H64B 109.5
C61 C64 H64C 109.5
H64A C64 H64C 109.5
H64B C64 H64C 109.5
C1 N1 C4 110.3(2)
C1 N1 B1 124.0(3)
C4 N1 B1 123.3(2)
C4 N2 C5 117.0(3)
C8 N3 C5 110.8(2)
C8 N3 B1 123.6(2)
C5 N3 B1 123.4(3)
C9 N4 C8 116.3(3)
C12 N5 C9 110.5(2)
C12 N5 B1 124.0(3)
C9 N5 B1 123.3(2)
C12 N6 C1 116.6(3)
C19 O1 C15 117.6(6)
C22 O2 C26 118.9(4)
C29 O3 C33 117.8(4)
C36 O4 C40 118.0(3)
C43 O5 C47 117.9(3)
C50 O6 C54 118.3(6)
C55 O7 B1 126.8(2)

loop_
_geom_bond_atom_site_label_1
_geom_bond_atom_site_label_2
_geom_bond_distance
B1 O7 1.439(4)
B1 N3 1.489(4)
B1 N5 1.500(4)
B1 N1 1.508(4)
C1 N6 1.357(4)
C1 N1 1.357(4)
C1 C2 1.445(4)
C2 C3 1.386(5)
C2 C13 1.478(5)
C3 C4 1.459(4)
C3 C20 1.481(5)
C4 N2 1.342(4)
C4 N1 1.363(4)
C5 N2 1.348(4)
C5 N3 1.363(4)
C5 C6 1.455(4)
C6 C7 1.386(5)
C6 C27 1.469(4)
C7 C8 1.459(4)
C7 C34 1.473(4)
C8 N4 1.344(4)
C8 N3 1.363(4)
C9 N4 1.339(4)
C9 N5 1.361(4)
C9 C10 1.460(4)
C10 C11 1.381(5)
C10 C41 1.476(5)
C11 C12 1.462(4)
C11 C48 1.472(5)
C12 N6 1.347(4)
C12 N5 1.359(4)
C13 C14 1.390(6)
C13 C18 1.391(6)
C14 C15 1.385(7)
C14 H14 0.93
C15 C16 1.378(9)
C15 O1 1.382(7)
C16 C17 1.382(9)
C16 H16 0.93
C17 C18 1.414(7)
C17 H17 0.93
C18 H18 0.93
C19 O1 1.371(7)
C19 H19A 0.96
C19 H19B 0.96
C19 H19C 0.96
C20 C25 1.387(5)
C20 C21 1.402(5)
C21 C22 1.383(5)
C21 H21 0.93
C22 O2 1.367(5)
C22 C23 1.385(6)
C23 C24 1.358(6)
C23 H23 0.93
C24 C25 1.388(6)
C24 H24 0.93
C25 H25 0.93
C26 O2 1.387(6)
C26 H26A 0.96
C26 H26B 0.96
C26 H26C 0.96
C27 C28 1.381(5)
C27 C32 1.403(5)
C28 C29 1.392(5)
C28 H28 0.93
C29 O3 1.356(5)
C29 C30 1.393(6)
C30 C31 1.358(6)
C30 H30 0.93
C31 C32 1.375(5)
C31 H31 0.93
C32 H32 0.93
C33 O3 1.387(6)
C33 H33A 0.96
C33 H33B 0.96
C33 H33C 0.96
C34 C39 1.392(4)
C34 C35 1.395(5)
C35 C36 1.375(5)
C35 H35 0.93
C36 O4 1.371(4)
C36 C37 1.392(5)
C37 C38 1.367(6)
C37 H37 0.93
C38 C39 1.382(5)
C38 H38 0.93
C39 H39 0.93
C40 O4 1.413(6)
C40 H40A 0.96
C40 H40B 0.96
C40 H40C 0.96
C41 C42 1.383(5)
C41 C46 1.397(5)
C42 C43 1.384(5)
C42 H42 0.93
C43 O5 1.361(4)
C43 C44 1.385(5)
C44 C45 1.375(6)
C44 H44 0.93
C45 C46 1.379(6)
C45 H45 0.93
C46 H46 0.93
C47 O5 1.425(5)
C47 H47A 0.96
C47 H47B 0.96
C47 H47C 0.96
C48 C49 1.382(6)
C48 C53 1.385(6)
C49 C50 1.405(7)
C49 H49 0.93
C50 O6 1.349(7)
C50 C51 1.383(9)
C51 C52 1.337(9)
C51 H51 0.93
C52 C53 1.364(6)
C52 H52 0.93
C53 H53 0.93
C54 O6 1.389(13)
C54 H54A 0.96
C54 H54B 0.96
C54 H54C 0.96
C55 O7 1.369(3)
C55 C56 1.376(4)
C55 C60 1.387(4)
C56 C57 1.384(4)
C56 H56 0.93
C57 C58 1.376(4)
C57 H57 0.93
C58 C59 1.394(5)
C58 C61 1.522(4)
C59 C60 1.379(4)
C59 H59 0.93
C60 H60 0.93
C61 C62 1.465(7)
C61 C64 1.504(6)
C61 C63 1.511(8)
C62 H62A 0.96
C62 H62B 0.96
C62 H62C 0.96
C63 H63A 0.96
C63 H63B 0.96
C63 H63C 0.96
C64 H64A 0.96
C64 H64B 0.96
C64 H64C 0.96

loop_
_geom_hbond_atom_site_label_D
_geom_hbond_atom_site_label_H
_geom_hbond_atom_site_label_A
_geom_hbond_site_symmetry_A
_geom_hbond_distance_DH
_geom_hbond_distance_HA
_geom_hbond_distance_DA
_geom_hbond_angle_DHA
C21 H21 N2 . 0.93 2.45 3.067(4) 123.5
C26 H26A O5 2_556 0.96 2.52 3.367(7) 147.6
C30 H30 O4 3_567 0.93 2.61 3.486(5) 156.8
C35 H35 N4 . 0.93 2.64 3.145(4) 114.6
C49 H49 N6 . 0.93 2.65 3.139(5) 113.4
C56 H56 N6 . 0.93 2.64 3.482(4) 150.0

loop_
_geom_torsion_atom_site_label_1
_geom_torsion_atom_site_label_2
_geom_torsion_atom_site_label_3
_geom_torsion_atom_site_label_4
_geom_torsion
N6 C1 C2 C3 158.4(3)
N1 C1 C2 C3 -6.0(3)
N6 C1 C2 C13 -14.0(5)
N1 C1 C2 C13 -178.4(3)
C1 C2 C3 C4 -1.7(3)
C13 C2 C3 C4 169.8(3)
C1 C2 C3 C20 177.9(3)
C13 C2 C3 C20 -10.6(6)
C2 C3 C4 N2 -155.1(3)
C20 C3 C4 N2 25.3(5)
C2 C3 C4 N1 8.7(3)
C20 C3 C4 N1 -170.8(3)
N2 C5 C6 C7 154.5(3)
N3 C5 C6 C7 -7.4(3)
N2 C5 C6 C27 -16.4(5)
N3 C5 C6 C27 -178.3(3)
C5 C6 C7 C8 0.8(3)
C27 C6 C7 C8 171.1(3)
C5 C6 C7 C34 -174.6(3)
C27 C6 C7 C34 -4.3(5)
C6 C7 C8 N4 -159.4(3)
C34 C7 C8 N4 16.2(5)
C6 C7 C8 N3 6.1(3)
C34 C7 C8 N3 -178.3(3)
N4 C9 C10 C11 156.0(3)
N5 C9 C10 C11 -6.6(3)
N4 C9 C10 C41 -15.4(5)
N5 C9 C10 C41 -178.1(3)
C9 C10 C11 C12 -1.8(3)
C41 C10 C11 C12 168.9(3)
C9 C10 C11 C48 176.2(3)
C41 C10 C11 C48 -13.0(5)
C10 C11 C12 N6 -155.2(3)
C48 C11 C12 N6 26.6(5)
C10 C11 C12 N5 9.7(3)
C48 C11 C12 N5 -168.5(3)
C3 C2 C13 C14 143.3(4)
C1 C2 C13 C14 -46.3(5)
C3 C2 C13 C18 -38.0(6)
C1 C2 C13 C18 132.5(4)
C18 C13 C14 C15 0.2(7)
C2 C13 C14 C15 179.0(4)
C13 C14 C15 C16 -0.9(7)
C13 C14 C15 O1 -179.2(4)
O1 C15 C16 C17 178.9(6)
C14 C15 C16 C17 0.8(9)
C15 C16 C17 C18 -0.1(10)
C14 C13 C18 C17 0.5(7)
C2 C13 C18 C17 -178.2(4)
C16 C17 C18 C13 -0.5(9)
C2 C3 C20 C25 -31.0(5)
C4 C3 C20 C25 148.5(3)
C2 C3 C20 C21 151.3(3)
C4 C3 C20 C21 -29.3(5)
C25 C20 C21 C22 -0.5(5)
C3 C20 C21 C22 177.3(3)
C20 C21 C22 O2 -178.8(4)
C20 C21 C22 C23 -0.9(6)
O2 C22 C23 C24 179.6(4)
C21 C22 C23 C24 1.4(7)
C22 C23 C24 C25 -0.7(7)
C23 C24 C25 C20 -0.7(7)
C21 C20 C25 C24 1.3(6)
C3 C20 C25 C24 -176.5(4)
C7 C6 C27 C28 141.2(3)
C5 C6 C27 C28 -49.9(4)
C7 C6 C27 C32 -40.6(5)
C5 C6 C27 C32 128.3(3)
C32 C27 C28 C29 1.0(5)
C6 C27 C28 C29 179.2(3)
C27 C28 C29 O3 178.9(3)
C27 C28 C29 C30 -0.7(5)
O3 C29 C30 C31 -179.9(4)
C28 C29 C30 C31 -0.3(6)
C29 C30 C31 C32 1.0(6)
C30 C31 C32 C27 -0.7(6)
C28 C27 C32 C31 -0.3(5)
C6 C27 C32 C31 -178.5(3)
C6 C7 C34 C39 -47.8(4)
C8 C7 C34 C39 137.6(3)
C6 C7 C34 C35 129.9(3)
C8 C7 C34 C35 -44.7(4)
C39 C34 C35 C36 0.9(5)
C7 C34 C35 C36 -176.8(3)
C34 C35 C36 O4 177.9(3)
C34 C35 C36 C37 -2.3(5)
C35 C36 C37 C38 2.0(5)
O4 C36 C37 C38 -178.2(3)
C36 C37 C38 C39 -0.3(5)
C37 C38 C39 C34 -1.1(5)
C35 C34 C39 C38 0.8(5)
C7 C34 C39 C38 178.5(3)
C11 C10 C41 C42 -27.7(5)
C9 C10 C41 C42 141.7(3)
C11 C10 C41 C46 155.4(3)
C9 C10 C41 C46 -35.2(4)
C46 C41 C42 C43 -1.3(5)
C10 C41 C42 C43 -178.3(3)
C41 C42 C43 O5 -180.0(3)
C41 C42 C43 C44 0.3(5)
O5 C43 C44 C45 -179.0(4)
C42 C43 C44 C45 0.7(6)
C43 C44 C45 C46 -0.8(7)
C44 C45 C46 C41 -0.2(6)
C42 C41 C46 C45 1.2(5)
C10 C41 C46 C45 178.3(3)
C10 C11 C48 C49 137.3(4)
C12 C11 C48 C49 -44.9(5)
C10 C11 C48 C53 -44.6(5)
C12 C11 C48 C53 133.2(3)
C53 C48 C49 C50 -0.7(6)
C11 C48 C49 C50 177.4(4)
C48 C49 C50 O6 -179.8(5)
C48 C49 C50 C51 0.3(7)
O6 C50 C51 C52 -178.5(6)
C49 C50 C51 C52 1.5(9)
C50 C51 C52 C53 -2.8(9)
C51 C52 C53 C48 2.3(7)
C49 C48 C53 C52 -0.5(6)
C11 C48 C53 C52 -178.6(4)
O7 C55 C56 C57 177.4(3)
C60 C55 C56 C57 -1.5(5)
C55 C56 C57 C58 0.3(5)
C56 C57 C58 C59 1.3(5)
C56 C57 C58 C61 179.5(3)
C57 C58 C59 C60 -1.7(5)
C61 C58 C59 C60 180.0(3)
C58 C59 C60 C55 0.6(5)
O7 C55 C60 C59 -178.0(3)
C56 C55 C60 C59 1.0(5)
C57 C58 C61 C62 16.0(7)
C59 C58 C61 C62 -165.8(6)
C57 C58 C61 C64 136.7(4)
C59 C58 C61 C64 -45.1(5)
C57 C58 C61 C63 -106.0(6)
C59 C58 C61 C63 72.1(6)
N6 C1 N1 C4 -153.6(3)
C2 C1 N1 C4 11.9(3)
N6 C1 N1 B1 9.0(4)
C2 C1 N1 B1 174.5(3)
N2 C4 N1 C1 152.2(3)
C3 C4 N1 C1 -12.9(3)
N2 C4 N1 B1 -10.6(4)
C3 C4 N1 B1 -175.7(2)
O7 B1 N1 C1 106.4(3)
N3 B1 N1 C1 -132.8(3)
N5 B1 N1 C1 -24.5(4)
O7 B1 N1 C4 -93.1(3)
N3 B1 N1 C4 27.7(3)
N5 B1 N1 C4 136.0(3)
N1 C4 N2 C5 -10.7(4)
C3 C4 N2 C5 150.9(3)
N3 C5 N2 C4 10.0(4)
C6 C5 N2 C4 -149.3(3)
N4 C8 N3 C5 155.3(3)
C7 C8 N3 C5 -11.2(3)
N4 C8 N3 B1 -8.4(4)
C7 C8 N3 B1 -174.9(2)
N2 C5 N3 C8 -151.4(3)
C6 C5 N3 C8 11.7(3)
N2 C5 N3 B1 12.3(4)
C6 C5 N3 B1 175.5(2)
O7 B1 N3 C8 -100.0(3)
N5 B1 N3 C8 25.1(3)
N1 B1 N3 C8 133.3(3)
O7 B1 N3 C5 98.3(3)
N5 B1 N3 C5 -136.6(3)
N1 B1 N3 C5 -28.4(3)
N5 C9 N4 C8 8.5(4)
C10 C9 N4 C8 -151.6(3)
N3 C8 N4 C9 -10.9(4)
C7 C8 N4 C9 152.5(3)
N6 C12 N5 C9 151.7(3)
C11 C12 N5 C9 -14.3(3)
N6 C12 N5 B1 -11.6(4)
C11 C12 N5 B1 -177.6(2)
N4 C9 N5 C12 -150.4(3)
C10 C9 N5 C12 13.2(3)
N4 C9 N5 B1 13.0(4)
C10 C9 N5 B1 176.7(2)
O7 B1 N5 C12 -106.0(3)
N3 B1 N5 C12 133.8(3)
N1 B1 N5 C12 25.7(3)
O7 B1 N5 C9 92.8(3)
N3 B1 N5 C9 -27.4(3)
N1 B1 N5 C9 -135.5(3)
N5 C12 N6 C1 -8.7(4)
C11 C12 N6 C1 154.0(3)
N1 C1 N6 C12 9.9(4)
C2 C1 N6 C12 -152.4(3)
C16 C15 O1 C19 4.2(9)
C14 C15 O1 C19 -177.7(5)
C21 C22 O2 C26 -6.3(7)
C23 C22 O2 C26 175.6(5)
C30 C29 O3 C33 -166.4(4)
C28 C29 O3 C33 14.0(6)
C35 C36 O4 C40 -5.0(6)
C37 C36 O4 C40 175.2(4)
C44 C43 O5 C47 3.7(6)
C42 C43 O5 C47 -176.0(4)
C51 C50 O6 C54 -178.9(9)
C49 C50 O6 C54 1.2(12)
C56 C55 O7 B1 24.5(5)
C60 C55 O7 B1 -156.5(3)
N3 B1 O7 C55 169.6(3)
N5 B1 O7 C55 52.3(4)
N1 B1 O7 C55 -72.5(4)
